data_4503865
loop_
_publ_author_name
'Guo, Dong-Sheng'
'Su, Xin'
'Liu, Yu'

_publ_section_title
;
 Benzyl Effects of Supramolecular Architectures Constructed
 byp-Sulfonatocalix[4]arene and Viologen Guests: from Simple 2:1 Complex
 to Polymeric Capsules
;
_journal_issue 10
_journal_name_full 'Crystal Growth &amp; Design'
_journal_page_first 3514
_journal_paper_doi 10.1021/cg800682q
_journal_volume 8
_journal_year 2008
_chemical_formula_sum 'C40 H50 N2 O23 S4'
_chemical_formula_weight 1055.06
_chemical_name_systematic
; 
 ? 
;
_space_group_IT_number 15
_symmetry_cell_setting monoclinic
_symmetry_space_group_name_Hall '-C 2yc'
_symmetry_space_group_name_H-M 'C 1 2/c 1'
_atom_sites_solution_hydrogens geom
_atom_sites_solution_primary direct
_atom_sites_solution_secondary difmap
_audit_creation_method SHELXL-97
_cell_angle_alpha 90.00
_cell_angle_beta 99.368(8)
_cell_angle_gamma 90.00
_cell_formula_units_Z 8
_cell_length_a 20.890(9)
_cell_length_b 18.703(8)
_cell_length_c 29.646(13)
_cell_measurement_reflns_used 6043
_cell_measurement_temperature 294(2)
_cell_measurement_theta_max 26.59
_cell_measurement_theta_min 2.18
_cell_volume 11428(9)
_computing_cell_refinement 'Bruker SMART'
_computing_data_collection 'Bruker SMART'
_computing_data_reduction 'Bruker SAINT'
_computing_molecular_graphics 'Bruker SHELXTL'
_computing_publication_material 'Bruker SHELXTL'
_computing_structure_refinement 'SHELXL-97 (Sheldrick, 1997)'
_computing_structure_solution 'SHELXS-97 (Sheldrick, 1990)'
_diffrn_ambient_temperature 294(2)
_diffrn_measured_fraction_theta_full 0.980
_diffrn_measured_fraction_theta_max 0.980
_diffrn_measurement_device_type 'CCD area detector'
_diffrn_measurement_method 'phi and omega scans'
_diffrn_radiation_monochromator graphite
_diffrn_radiation_source 'fine-focus sealed tube'
_diffrn_radiation_type MoK\a
_diffrn_radiation_wavelength 0.71073
_diffrn_reflns_av_R_equivalents 0.1397
_diffrn_reflns_av_sigmaI/netI 0.1693
_diffrn_reflns_limit_h_max 24
_diffrn_reflns_limit_h_min -15
_diffrn_reflns_limit_k_max 21
_diffrn_reflns_limit_k_min -22
_diffrn_reflns_limit_l_max 35
_diffrn_reflns_limit_l_min -35
_diffrn_reflns_number 25352
_diffrn_reflns_theta_full 25.02
_diffrn_reflns_theta_max 25.02
_diffrn_reflns_theta_min 1.47
_exptl_absorpt_coefficient_mu 0.238
_exptl_absorpt_correction_T_max 1.000000
_exptl_absorpt_correction_T_min 0.667343
_exptl_absorpt_correction_type multi-scan
_exptl_absorpt_process_details SADABS
_exptl_crystal_density_diffrn 1.226
_exptl_crystal_density_meas ?
_exptl_crystal_density_method 'not measured'
_exptl_crystal_F_000 4416
_exptl_crystal_size_max 0.32
_exptl_crystal_size_mid 0.28
_exptl_crystal_size_min 0.20
_refine_diff_density_max 0.689
_refine_diff_density_min -0.470
_refine_diff_density_rms 0.130
_refine_ls_extinction_coef 0.0017(2)
_refine_ls_extinction_expression Fc^*^=kFc[1+0.001xFc^2^\l^3^/sin(2\q)]^-1/4^
_refine_ls_extinction_method SHELXL
_refine_ls_goodness_of_fit_ref 1.135
_refine_ls_hydrogen_treatment mixed
_refine_ls_matrix_type full
_refine_ls_number_parameters 756
_refine_ls_number_reflns 9902
_refine_ls_number_restraints 213
_refine_ls_restrained_S_all 1.144
_refine_ls_R_factor_all 0.2543
_refine_ls_R_factor_gt 0.1454
_refine_ls_shift/su_max 0.043
_refine_ls_shift/su_mean 0.002
_refine_ls_structure_factor_coef Fsqd
_refine_ls_weighting_details 'calc w=1/[\s^2^(Fo^2^)+(0.2000P)^2^+0.0000P] where P=(Fo^2^+2Fc^2^)/3'
_refine_ls_weighting_scheme calc
_refine_ls_wR_factor_gt 0.3566
_refine_ls_wR_factor_ref 0.4313
_reflns_number_gt 3927
_reflns_number_total 9902
_reflns_threshold_expression >2sigma(I)
_cod_data_source_file cg800682q_si_001.cif
_cod_data_source_block 060209d
_cod_depositor_comments
;
The following automatic conversions were performed:

'_symmetry_cell_setting' value 'Monoclinic' changed to 'monoclinic'
according to /home/saulius/struct/CIF-dictionaries/cif_core.dic
dictionary named 'cif_core.dic' version 2.4.1 from
2010-06-29.

'_exptl_absorpt_correction_type' value 'MULTI-SCAN'
changed to 'multi-scan' according to
/home/saulius/struct/CIF-dictionaries/cif_core.dic dictionary named
'cif_core.dic' version 2.4.1 from 2010-06-29.

Automatic conversion script
Id: cif_fix_values 1715 2011-07-08 13:25:40Z adriana 

The following automatic conversions were performed:

'_exptl_crystal_density_meas' value 'NONE' was changed to '?' - the
value is perceived as not measured.

Automatic conversion script
Id: cif_fix_values 3008 2015-01-20 13:52:24Z robertas 
;
_cod_original_cell_volume 11429(9)
_cod_original_sg_symbol_H-M C2/c
_cod_database_code 4503865

loop_
_symmetry_equiv_pos_as_xyz
'x, y, z'
'-x, y, -z+1/2'
'x+1/2, y+1/2, z'
'-x+1/2, y+1/2, -z+1/2'
'-x, -y, -z'
'x, -y, z-1/2'
'-x+1/2, -y+1/2, -z'
'x+1/2, -y+1/2, z-1/2'

loop_
_atom_site_label
_atom_site_type_symbol
_atom_site_fract_x
_atom_site_fract_y
_atom_site_fract_z
_atom_site_U_iso_or_equiv
_atom_site_adp_type
_atom_site_occupancy
_atom_site_symmetry_multiplicity
_atom_site_calc_flag
_atom_site_refinement_flags
_atom_site_disorder_assembly
_atom_site_disorder_group
S1 S 0.45894(10) 0.87955(11) 0.09063(7) 0.0943(7) Uani 1 1 d D . .
S2 S 0.26558(9) 1.18793(9) 0.12821(6) 0.0755(6) Uani 1 1 d D . .
S3 S 0.06409(9) 0.88052(11) 0.08271(6) 0.0919(7) Uani 1 1 d D . .
S4 S 0.26717(9) 0.55581(8) 0.12375(6) 0.0729(5) Uani 1 1 d D . .
O1 O 0.4004(2) 0.8710(2) 0.27963(13) 0.0649(12) Uani 1 1 d . A .
H1 H 0.3848 0.9091 0.2860 0.097 Uiso 1 1 d R . .
O2 O 0.4266(5) 0.8189(4) 0.0671(3) 0.105(3) Uani 0.50 1 d PDU A 1
O3 O 0.5284(3) 0.8742(5) 0.0940(3) 0.081(3) Uani 0.50 1 d PDU A 1
O4 O 0.4320(6) 0.9445(4) 0.0699(4) 0.141(4) Uani 0.50 1 d PDU A 1
O2' O 0.5001(5) 0.8199(5) 0.0839(4) 0.129(4) Uani 0.50 1 d PDU A 2
O3' O 0.4886(5) 0.9472(4) 0.0846(4) 0.130(4) Uani 0.50 1 d PDU A 2
O4' O 0.4006(4) 0.8762(8) 0.0578(4) 0.151(5) Uani 0.50 1 d PDU A 2
O5 O 0.29333(18) 0.9632(2) 0.26773(14) 0.0656(12) Uani 1 1 d . A .
H5 H 0.2877 0.9793 0.2925 0.098 Uiso 1 1 d R . .
O6 O 0.3129(3) 1.1722(3) 0.09908(17) 0.135(2) Uani 1 1 d D . .
O7 O 0.2838(3) 1.2537(2) 0.15219(17) 0.1036(19) Uani 1 1 d D . .
O8 O 0.1990(2) 1.1892(3) 0.1065(2) 0.133(2) Uani 1 1 d D . .
O9 O 0.18947(18) 0.86983(18) 0.27549(12) 0.0566(11) Uani 1 1 d . A .
H9 H 0.1861 0.9089 0.2875 0.085 Uiso 1 1 d R . .
O10 O 0.1103(4) 0.9157(5) 0.0583(3) 0.104(3) Uani 0.50 1 d PDU B 1
O11 O 0.0045(4) 0.9186(6) 0.0844(5) 0.144(4) Uani 0.50 1 d PDU B 1
O12 O 0.0491(7) 0.8092(4) 0.0660(4) 0.139(4) Uani 0.50 1 d PDU B 1
O10' O 0.1133(4) 0.8524(7) 0.0579(4) 0.131(4) Uani 0.50 1 d PDU B 2
O11' O 0.0237(4) 0.9434(4) 0.0749(4) 0.099(3) Uani 0.50 1 d PDU B 2
O12' O 0.0135(4) 0.8251(5) 0.0800(4) 0.105(3) Uani 0.50 1 d PDU B 2
O13 O 0.29152(18) 0.7832(2) 0.26263(14) 0.0664(12) Uani 1 1 d . A .
H13 H 0.2883 0.7652 0.2874 0.100 Uiso 1 1 d R . .
O14 O 0.3024(4) 0.5786(4) 0.0886(2) 0.068(2) Uani 0.50 1 d PDU C 1
O15 O 0.1965(3) 0.5469(4) 0.1083(3) 0.071(3) Uani 0.50 1 d PDU C 1
O16 O 0.2948(4) 0.4925(3) 0.1456(3) 0.065(3) Uani 0.50 1 d PDU C 1
O14' O 0.3300(4) 0.5551(10) 0.1085(5) 0.183(5) Uani 0.50 1 d PDU C 2
O15' O 0.2151(5) 0.5738(7) 0.0884(3) 0.134(4) Uani 0.50 1 d PDU C 2
O16' O 0.2668(7) 0.4902(3) 0.1487(3) 0.120(5) Uani 0.50 1 d PDU C 2
C1 C 0.4078(3) 0.7376(3) 0.2333(2) 0.0575(17) Uani 1 1 d . . .
H1A H 0.4409 0.7051 0.2262 0.069 Uiso 1 1 calc R . .
H1B H 0.4131 0.7420 0.2663 0.069 Uiso 1 1 calc R . .
C2 C 0.4177(3) 0.8103(3) 0.21287(19) 0.0517(16) Uani 1 1 d . A .
C3 C 0.4322(3) 0.8129(3) 0.1682(2) 0.0661(19) Uani 1 1 d . . .
H3 H 0.4362 0.7703 0.1527 0.079 Uiso 1 1 calc R A .
C4 C 0.4407(3) 0.8778(3) 0.1465(2) 0.0647(19) Uani 1 1 d . A .
C5 C 0.4333(3) 0.9395(3) 0.1707(2) 0.0651(19) Uani 1 1 d . . .
H5A H 0.4380 0.9830 0.1564 0.078 Uiso 1 1 calc R A .
C6 C 0.4196(3) 0.9409(3) 0.2145(2) 0.0533(16) Uani 1 1 d . A .
C7 C 0.4130(3) 0.8735(3) 0.23568(19) 0.0498(15) Uani 1 1 d . . .
C8 C 0.4086(2) 1.0099(3) 0.2377(2) 0.0554(17) Uani 1 1 d . . .
H8A H 0.4418 1.0439 0.2327 0.066 Uiso 1 1 calc R A .
H8B H 0.4126 1.0018 0.2703 0.066 Uiso 1 1 calc R . .
C9 C 0.3426(3) 1.0413(3) 0.22016(18) 0.0479(15) Uani 1 1 d . A .
C10 C 0.3346(3) 1.0933(3) 0.1871(2) 0.0568(17) Uani 1 1 d . . .
H10 H 0.3705 1.1112 0.1760 0.068 Uiso 1 1 calc R A .
C11 C 0.2734(3) 1.1194(3) 0.1702(2) 0.0626(18) Uani 1 1 d . A .
C12 C 0.2194(3) 1.0941(3) 0.18583(19) 0.0526(16) Uani 1 1 d . . .
H12 H 0.1788 1.1128 0.1742 0.063 Uiso 1 1 calc R A .
C13 C 0.2248(3) 1.0397(3) 0.21948(19) 0.0514(16) Uani 1 1 d . A .
C14 C 0.2864(2) 1.0160(3) 0.23637(17) 0.0444(15) Uani 1 1 d . . .
C15 C 0.1640(3) 1.0091(3) 0.23497(19) 0.0538(16) Uani 1 1 d . . .
H15A H 0.1287 1.0432 0.2286 0.065 Uiso 1 1 calc R A .
H15B H 0.1725 1.0006 0.2677 0.065 Uiso 1 1 calc R . .
C16 C 0.1448(3) 0.9387(3) 0.20968(18) 0.0510(16) Uani 1 1 d . A .
C17 C 0.1138(3) 0.9402(3) 0.1656(2) 0.0582(17) Uani 1 1 d . . .
H17 H 0.1015 0.9835 0.1514 0.070 Uiso 1 1 calc R A .
C18 C 0.1007(3) 0.8761(3) 0.14184(18) 0.0591(18) Uani 1 1 d . A .
C19 C 0.1170(3) 0.8115(3) 0.1625(2) 0.0578(17) Uani 1 1 d . . .
H19 H 0.1074 0.7693 0.1461 0.069 Uiso 1 1 calc R A .
C20 C 0.1474(3) 0.8088(3) 0.2071(2) 0.0528(16) Uani 1 1 d . A .
C21 C 0.1606(2) 0.8724(3) 0.23117(18) 0.0453(14) Uani 1 1 d . . .
C22 C 0.1637(3) 0.7364(3) 0.2283(2) 0.0567(17) Uani 1 1 d . . .
H22A H 0.1274 0.7041 0.2196 0.068 Uiso 1 1 calc R A .
H22B H 0.1710 0.7407 0.2614 0.068 Uiso 1 1 calc R . .
C23 C 0.2241(3) 0.7057(3) 0.21279(19) 0.0522(16) Uani 1 1 d . A .
C24 C 0.2190(3) 0.6521(3) 0.18078(19) 0.0535(16) Uani 1 1 d . . .
H24 H 0.1784 0.6337 0.1690 0.064 Uiso 1 1 calc R A .
C25 C 0.2754(3) 0.6242(3) 0.1653(2) 0.0618(18) Uani 1 1 d . A .
C26 C 0.3350(3) 0.6527(3) 0.1826(2) 0.0543(16) Uani 1 1 d . . .
H26 H 0.3717 0.6359 0.1719 0.065 Uiso 1 1 calc R A .
C27 C 0.3419(3) 0.7064(3) 0.21586(18) 0.0503(16) Uani 1 1 d . A .
C28 C 0.2857(3) 0.7317(3) 0.23021(19) 0.0500(16) Uani 1 1 d . . .
N1 N 0.2628(2) 0.8629(3) 0.09439(16) 0.0623(15) Uani 1 1 d . . .
N2 N 0.4114(3) 0.3500(4) 0.1401(3) 0.111(2) Uani 1 1 d . . .
C29 C 0.2639(4) 0.7956(4) 0.1001(2) 0.082(2) Uani 1 1 d . . .
H29 H 0.2682 0.7771 0.1295 0.098 Uiso 1 1 calc R . .
C30 C 0.2588(4) 0.7498(4) 0.0634(2) 0.090(3) Uani 1 1 d . . .
H30 H 0.2597 0.7009 0.0690 0.108 Uiso 1 1 calc R . .
C31 C 0.2525(3) 0.7729(3) 0.01942(18) 0.0597(18) Uani 1 1 d . . .
C32 C 0.2523(4) 0.8464(4) 0.0145(2) 0.095(3) Uani 1 1 d . . .
H32 H 0.2479 0.8660 -0.0147 0.114 Uiso 1 1 calc R . .
C33 C 0.2586(4) 0.8921(4) 0.0525(3) 0.097(3) Uani 1 1 d . . .
H33 H 0.2598 0.9414 0.0489 0.116 Uiso 1 1 calc R . .
C34 C 0.2679(3) 0.9107(4) 0.1327(2) 0.089(2) Uani 1 1 d . . .
H34A H 0.2261 0.9158 0.1419 0.133 Uiso 1 1 calc R . .
H34B H 0.2826 0.9566 0.1241 0.133 Uiso 1 1 calc R . .
H34C H 0.2982 0.8918 0.1576 0.133 Uiso 1 1 calc R . .
C35 C 0.4321(4) 0.2874(6) 0.1578(4) 0.140(4) Uani 1 1 d . . .
H35 H 0.4224 0.2456 0.1411 0.168 Uiso 1 1 calc R . .
C36 C 0.4690(4) 0.2849(5) 0.2021(3) 0.111(3) Uani 1 1 d . . .
H36 H 0.4844 0.2415 0.2148 0.133 Uiso 1 1 calc R . .
C37 C 0.4816(3) 0.3463(4) 0.2257(3) 0.085(2) Uani 1 1 d . . .
C38 C 0.4617(4) 0.4082(5) 0.2083(3) 0.109(3) Uani 1 1 d . . .
H38 H 0.4702 0.4502 0.2251 0.131 Uiso 1 1 calc R . .
C39 C 0.4245(4) 0.4092(6) 0.1599(4) 0.120(4) Uani 1 1 d . . .
H39 H 0.4117 0.4521 0.1452 0.144 Uiso 1 1 calc R . .
C40 C 0.3727(5) 0.3510(8) 0.0917(4) 0.177(6) Uani 1 1 d . . .
H40A H 0.3347 0.3219 0.0906 0.266 Uiso 1 1 calc R . .
H40B H 0.3991 0.3326 0.0707 0.266 Uiso 1 1 calc R . .
H40C H 0.3601 0.3992 0.0834 0.266 Uiso 1 1 calc R . .
O17 O 0.5211(3) 0.1229(3) 0.1590(2) 0.118(2) Uani 1 1 d . . .
O18 O 0.5000 0.5712(4) 0.2500 0.106(3) Uani 1 2 d S . .
O19 O 0.4742(4) 0.6284(3) 0.3346(3) 0.148(3) Uani 1 1 d . . .
O20 O 0.0929(3) 0.2509(4) 0.1470(3) 0.159(3) Uani 1 1 d . . .
O21 O 0.2040(4) 0.3728(3) 0.1254(4) 0.196(4) Uani 1 1 d . . .
O22 O 0.0945(4) 0.4931(5) 0.1458(3) 0.187(4) Uani 1 1 d . . .
O23 O 0.4048(9) 0.6957(18) 0.0307(7) 0.145(11) Uani 0.25 1 d P . .
O24 O 0.5500(11) 0.5671(14) 0.4040(9) 0.149(10) Uani 0.25 1 d P . .
O25 O 0.154(2) 0.3762(15) 0.0477(13) 0.216(18) Uani 0.25 1 d P . .
O26 O 0.3438(14) 0.0401(12) 0.0626(9) 0.141(10) Uani 0.25 1 d P . .
O27 O 0.278(2) 0.4727(14) 0.0189(10) 0.212(17) Uani 0.25 1 d P . .
O28 O 0.142(2) 0.988(2) 0.9836(14) 0.107(7) Uani 0.13 1 d PU . .
O28' O 0.3987(16) 0.7891(19) 0.9785(11) 0.077(6) Uani 0.13 1 d PU . .

loop_
_atom_site_aniso_label
_atom_site_aniso_U_11
_atom_site_aniso_U_22
_atom_site_aniso_U_33
_atom_site_aniso_U_23
_atom_site_aniso_U_13
_atom_site_aniso_U_12
S1 0.0986(14) 0.1108(16) 0.0750(12) 0.0025(11) 0.0187(10) -0.0014(12)
S2 0.0916(13) 0.0596(10) 0.0724(11) 0.0109(9) 0.0047(9) 0.0065(9)
S3 0.0912(13) 0.1129(16) 0.0597(10) -0.0059(11) -0.0228(9) 0.0058(12)
S4 0.1036(13) 0.0464(9) 0.0642(10) -0.0072(8) 0.0005(9) 0.0041(9)
O1 0.079(3) 0.061(2) 0.050(2) -0.0028(19) -0.0061(19) 0.007(2)
O2 0.123(6) 0.106(6) 0.087(5) -0.020(5) 0.018(5) -0.021(5)
O3 0.044(4) 0.117(6) 0.084(5) -0.006(4) 0.015(4) -0.011(4)
O4 0.154(7) 0.149(7) 0.122(6) 0.020(6) 0.026(5) 0.014(6)
O2' 0.143(6) 0.125(6) 0.124(6) 0.010(5) 0.042(5) 0.032(5)
O3' 0.144(7) 0.141(7) 0.112(6) -0.007(5) 0.037(5) -0.021(6)
O4' 0.155(7) 0.170(7) 0.130(7) 0.002(6) 0.027(6) -0.003(6)
O5 0.066(3) 0.057(2) 0.069(3) 0.012(2) -0.001(2) -0.002(2)
O6 0.205(5) 0.113(4) 0.109(4) 0.032(3) 0.094(3) 0.065(4)
O7 0.147(4) 0.051(3) 0.107(4) 0.016(3) 0.003(3) 0.006(3)
O8 0.114(4) 0.132(4) 0.138(5) 0.069(4) -0.025(4) -0.015(3)
O9 0.069(2) 0.047(2) 0.051(2) -0.0059(18) 0.0014(18) 0.0026(18)
O10 0.099(5) 0.129(6) 0.088(5) 0.034(5) 0.028(4) -0.044(5)
O11 0.127(7) 0.154(7) 0.149(7) 0.008(6) 0.019(6) -0.013(6)
O12 0.160(7) 0.136(7) 0.116(6) -0.034(5) 0.004(5) 0.005(6)
O10' 0.123(6) 0.159(7) 0.117(6) -0.034(5) 0.036(5) 0.025(5)
O11' 0.102(6) 0.098(6) 0.082(5) 0.028(4) -0.033(4) 0.017(5)
O12' 0.090(6) 0.122(6) 0.095(6) -0.001(5) -0.010(5) -0.009(5)
O13 0.064(2) 0.062(2) 0.072(3) -0.015(2) 0.006(2) 0.000(2)
O14 0.114(5) 0.058(4) 0.036(3) 0.010(3) 0.025(3) -0.009(4)
O15 0.072(5) 0.067(4) 0.066(4) -0.011(4) -0.015(4) -0.010(4)
O16 0.067(4) 0.060(4) 0.064(4) 0.002(4) -0.001(4) 0.011(4)
O14' 0.184(8) 0.186(8) 0.182(8) -0.014(6) 0.035(6) -0.003(6)
O15' 0.159(7) 0.129(7) 0.106(6) 0.006(6) 0.000(5) 0.012(6)
O16' 0.256(13) 0.021(4) 0.102(7) 0.004(4) 0.085(8) -0.028(6)
C1 0.052(3) 0.045(3) 0.070(4) 0.000(3) -0.005(3) 0.013(3)
C2 0.045(3) 0.047(3) 0.059(3) -0.003(3) -0.005(3) 0.004(3)
C3 0.051(4) 0.056(4) 0.088(5) -0.007(3) 0.001(3) 0.006(3)
C4 0.049(3) 0.065(4) 0.082(4) -0.007(3) 0.014(3) -0.003(3)
C5 0.056(4) 0.064(4) 0.070(4) 0.018(3) -0.004(3) -0.008(3)
C6 0.050(3) 0.044(3) 0.061(3) -0.001(3) -0.008(3) -0.005(3)
C7 0.042(3) 0.053(3) 0.050(3) -0.002(3) -0.005(2) 0.004(3)
C8 0.043(3) 0.050(3) 0.070(4) -0.006(3) 0.000(3) -0.004(3)
C9 0.045(3) 0.038(3) 0.057(3) -0.012(3) -0.004(2) -0.003(2)
C10 0.053(3) 0.045(3) 0.070(4) -0.002(3) 0.002(3) -0.004(3)
C11 0.070(4) 0.037(3) 0.077(4) 0.011(3) 0.000(3) -0.005(3)
C12 0.055(3) 0.039(3) 0.062(3) -0.001(3) 0.005(3) 0.016(3)
C13 0.048(3) 0.037(3) 0.068(4) -0.010(3) 0.006(3) 0.003(2)
C14 0.045(3) 0.034(3) 0.051(3) -0.008(2) -0.003(2) 0.004(2)
C15 0.057(3) 0.047(3) 0.056(3) -0.005(3) 0.004(3) 0.008(3)
C16 0.049(3) 0.052(3) 0.050(3) 0.001(3) 0.002(3) 0.007(3)
C17 0.054(4) 0.054(3) 0.065(4) 0.004(3) 0.006(3) 0.003(3)
C18 0.067(4) 0.074(4) 0.031(3) -0.004(3) -0.011(2) 0.002(3)
C19 0.056(3) 0.054(3) 0.062(4) -0.009(3) 0.005(3) -0.005(3)
C20 0.047(3) 0.040(3) 0.070(4) -0.002(3) 0.008(3) -0.005(2)
C21 0.045(3) 0.037(3) 0.055(3) -0.007(3) 0.011(2) -0.005(2)
C22 0.053(3) 0.043(3) 0.075(4) 0.000(3) 0.015(3) -0.011(3)
C23 0.058(4) 0.037(3) 0.058(3) 0.009(3) -0.001(3) -0.008(3)
C24 0.058(4) 0.044(3) 0.056(3) 0.009(3) 0.004(3) -0.010(3)
C25 0.076(4) 0.032(3) 0.073(4) 0.013(3) -0.001(3) 0.003(3)
C26 0.054(3) 0.042(3) 0.067(4) 0.004(3) 0.009(3) 0.000(3)
C27 0.053(3) 0.041(3) 0.055(3) 0.002(3) 0.003(3) 0.008(3)
C28 0.058(3) 0.033(3) 0.058(3) -0.005(3) 0.005(3) -0.001(3)
N1 0.063(3) 0.068(3) 0.053(3) -0.010(2) 0.001(2) 0.004(3)
N2 0.082(4) 0.124(5) 0.133(6) 0.015(5) 0.033(4) -0.014(4)
C29 0.120(6) 0.087(5) 0.035(3) 0.004(3) 0.000(3) 0.000(4)
C30 0.144(6) 0.055(4) 0.061(4) -0.006(3) -0.013(4) 0.004(4)
C31 0.084(4) 0.053(3) 0.037(3) -0.003(3) -0.008(3) 0.006(3)
C32 0.150(7) 0.082(5) 0.051(4) 0.006(4) 0.009(4) -0.002(5)
C33 0.124(6) 0.066(4) 0.097(6) -0.028(4) 0.004(5) -0.001(4)
C34 0.074(5) 0.105(5) 0.082(5) -0.052(4) 0.000(4) 0.004(4)
C35 0.102(7) 0.122(8) 0.186(10) 0.004(8) -0.008(7) -0.036(6)
C36 0.077(5) 0.126(7) 0.130(7) 0.010(6) 0.014(5) -0.023(5)
C37 0.067(4) 0.075(4) 0.116(6) 0.003(4) 0.024(4) 0.011(4)
C38 0.075(5) 0.114(6) 0.148(7) -0.021(6) 0.049(5) -0.007(5)
C39 0.066(5) 0.118(7) 0.182(9) 0.012(7) 0.036(5) 0.010(5)
C40 0.111(8) 0.305(16) 0.111(8) 0.017(9) 0.005(6) -0.025(9)
O17 0.091(3) 0.103(4) 0.175(5) 0.009(3) 0.063(3) 0.004(3)
O18 0.044(3) 0.083(5) 0.200(7) 0.000 0.049(4) 0.000
O19 0.154(6) 0.125(5) 0.163(6) 0.010(4) 0.016(5) -0.002(4)
O20 0.121(5) 0.196(7) 0.159(6) 0.045(5) 0.021(4) 0.010(5)
O21 0.174(7) 0.081(5) 0.319(12) -0.003(5) -0.009(7) 0.012(4)
O22 0.133(6) 0.231(8) 0.192(7) -0.068(7) 0.005(5) -0.010(6)
O23 0.061(12) 0.30(3) 0.065(12) -0.064(16) -0.001(10) 0.019(16)
O24 0.095(16) 0.18(2) 0.166(19) 0.120(16) 0.015(14) 0.031(15)
O25 0.33(5) 0.11(2) 0.16(3) -0.026(19) -0.10(3) -0.02(2)
O26 0.21(2) 0.072(14) 0.15(2) -0.029(14) 0.059(18) 0.001(15)
O27 0.42(5) 0.094(17) 0.12(2) 0.067(15) 0.04(2) 0.06(2)
O28 0.109(9) 0.108(10) 0.104(10) 0.001(7) 0.022(7) 0.004(7)
O28' 0.075(9) 0.081(9) 0.074(9) -0.009(7) 0.012(7) 0.000(7)

loop_
_atom_type_symbol
_atom_type_description
_atom_type_scat_dispersion_real
_atom_type_scat_dispersion_imag
_atom_type_scat_source
C C 0.0033 0.0016 'International Tables Vol C Tables 4.2.6.8 and 6.1.1.4'
H H 0.0000 0.0000 'International Tables Vol C Tables 4.2.6.8 and 6.1.1.4'
N N 0.0061 0.0033 'International Tables Vol C Tables 4.2.6.8 and 6.1.1.4'
O O 0.0106 0.0060 'International Tables Vol C Tables 4.2.6.8 and 6.1.1.4'
S S 0.1246 0.1234 'International Tables Vol C Tables 4.2.6.8 and 6.1.1.4'

loop_
_geom_angle_atom_site_label_1
_geom_angle_atom_site_label_2
_geom_angle_atom_site_label_3
_geom_angle
_geom_angle_site_symmetry_3
O4' S1 O3' 106.9(8) .
O4' S1 O4 60.9(7) .
O3' S1 O4 49.1(6) .
O4' S1 O2 50.0(7) .
O3' S1 O2 144.4(6) .
O4 S1 O2 109.9(6) .
O4' S1 O2' 109.5(8) .
O3' S1 O2' 112.7(7) .
O4 S1 O2' 142.8(7) .
O2 S1 O2' 64.3(6) .
O4' S1 O3 141.2(7) .
O3' S1 O3 67.6(6) .
O4 S1 O3 114.1(7) .
O2 S1 O3 111.5(6) .
O2' S1 O3 48.7(5) .
O4' S1 C4 110.4(6) .
O3' S1 C4 107.4(5) .
O4 S1 C4 106.8(6) .
O2 S1 C4 106.5(5) .
O2' S1 C4 110.0(5) .
O3 S1 C4 107.6(4) .
O8 S2 O7 111.5(4) .
O8 S2 O6 116.2(4) .
O7 S2 O6 108.5(4) .
O8 S2 C11 107.4(3) .
O7 S2 C11 106.5(3) .
O6 S2 C11 106.1(3) .
O12 S3 O11 109.2(8) .
O12 S3 O11' 127.6(7) .
O11 S3 O11' 28.1(6) .
O12 S3 O10 111.9(7) .
O11 S3 O10 116.1(7) .
O11' S3 O10 88.3(6) .
O12 S3 O10' 67.9(7) .
O11 S3 O10' 151.7(7) .
O11' S3 O10' 131.0(7) .
O10 S3 O10' 48.1(6) .
O12 S3 O12' 38.3(6) .
O11 S3 O12' 74.6(6) .
O11' S3 O12' 99.7(6) .
O10 S3 O12' 145.1(6) .
O10' S3 O12' 106.1(7) .
O12 S3 C18 109.2(5) .
O11 S3 C18 102.8(6) .
O11' S3 C18 109.8(5) .
O10 S3 C18 107.1(4) .
O10' S3 C18 104.6(5) .
O12' S3 C18 102.0(5) .
O15' S4 O16 137.4(6) .
O15' S4 O16' 121.1(8) .
O16 S4 O16' 24.6(7) .
O15' S4 O14 79.3(6) .
O16 S4 O14 111.0(5) .
O16' S4 O14 132.5(6) .
O15' S4 O14' 113.2(8) .
O16 S4 O14' 79.3(8) .
O16' S4 O14' 103.5(9) .
O14 S4 O14' 35.2(6) .
O15' S4 O15 36.5(6) .
O16 S4 O15 110.8(5) .
O16' S4 O15 88.5(7) .
O14 S4 O15 114.4(5) .
O14' S4 O15 143.8(7) .
O15' S4 C25 108.6(6) .
O16 S4 C25 107.4(4) .
O16' S4 C25 105.5(4) .
O14 S4 C25 106.8(4) .
O14' S4 C25 103.5(7) .
O15 S4 C25 106.0(4) .
C7 O1 H1 109.5 .
C14 O5 H5 109.5 .
C21 O9 H9 109.5 .
C28 O13 H13 109.5 .
C27 C1 C2 112.7(4) .
C27 C1 H1A 109.0 .
C2 C1 H1A 109.0 .
C27 C1 H1B 109.0 .
C2 C1 H1B 109.0 .
H1A C1 H1B 107.8 .
C7 C2 C3 118.6(5) .
C7 C2 C1 123.3(5) .
C3 C2 C1 118.1(5) .
C4 C3 C2 121.7(6) .
C4 C3 H3 119.2 .
C2 C3 H3 119.2 .
C5 C4 C3 117.0(6) .
C5 C4 S1 122.2(5) .
C3 C4 S1 120.8(5) .
C6 C5 C4 124.4(6) .
C6 C5 H5A 117.8 .
C4 C5 H5A 117.8 .
C5 C6 C7 116.7(5) .
C5 C6 C8 121.4(5) .
C7 C6 C8 121.8(5) .
O1 C7 C2 118.6(5) .
O1 C7 C6 119.8(5) .
C2 C7 C6 121.6(5) .
C6 C8 C9 112.1(4) .
C6 C8 H8A 109.2 .
C9 C8 H8A 109.2 .
C6 C8 H8B 109.2 .
C9 C8 H8B 109.2 .
H8A C8 H8B 107.9 .
C10 C9 C14 117.8(5) .
C10 C9 C8 121.3(5) .
C14 C9 C8 120.9(5) .
C9 C10 C11 120.5(6) .
C9 C10 H10 119.7 .
C11 C10 H10 119.7 .
C12 C11 C10 121.1(6) .
C12 C11 S2 119.9(5) .
C10 C11 S2 119.0(5) .
C11 C12 C13 120.7(5) .
C11 C12 H12 119.7 .
C13 C12 H12 119.7 .
C14 C13 C12 116.8(5) .
C14 C13 C15 122.9(5) .
C12 C13 C15 120.4(5) .
O5 C14 C13 118.4(5) .
O5 C14 C9 118.4(4) .
C13 C14 C9 123.1(5) .
C13 C15 C16 109.8(4) .
C13 C15 H15A 109.7 .
C16 C15 H15A 109.7 .
C13 C15 H15B 109.7 .
C16 C15 H15B 109.7 .
H15A C15 H15B 108.2 .
C17 C16 C21 119.5(5) .
C17 C16 C15 119.8(5) .
C21 C16 C15 120.7(5) .
C16 C17 C18 119.4(5) .
C16 C17 H17 120.3 .
C18 C17 H17 120.3 .
C19 C18 C17 121.2(5) .
C19 C18 S3 120.7(4) .
C17 C18 S3 118.1(4) .
C20 C19 C18 120.3(5) .
C20 C19 H19 119.9 .
C18 C19 H19 119.9 .
C19 C20 C21 119.1(5) .
C19 C20 C22 118.2(5) .
C21 C20 C22 122.7(5) .
O9 C21 C20 119.2(5) .
O9 C21 C16 120.3(4) .
C20 C21 C16 120.5(5) .
C20 C22 C23 110.7(5) .
C20 C22 H22A 109.5 .
C23 C22 H22A 109.5 .
C20 C22 H22B 109.5 .
C23 C22 H22B 109.5 .
H22A C22 H22B 108.1 .
C24 C23 C28 118.3(5) .
C24 C23 C22 120.6(5) .
C28 C23 C22 121.1(5) .
C23 C24 C25 120.9(5) .
C23 C24 H24 119.6 .
C25 C24 H24 119.6 .
C26 C25 C24 118.9(5) .
C26 C25 S4 121.3(5) .
C24 C25 S4 119.8(4) .
C25 C26 C27 121.5(6) .
C25 C26 H26 119.2 .
C27 C26 H26 119.2 .
C28 C27 C26 117.7(5) .
C28 C27 C1 122.1(5) .
C26 C27 C1 120.2(5) .
O13 C28 C23 118.9(5) .
O13 C28 C27 118.4(5) .
C23 C28 C27 122.7(5) .
C29 N1 C33 121.4(6) .
C29 N1 C34 121.0(6) .
C33 N1 C34 117.6(6) .
C39 N2 C35 124.0(9) .
C39 N2 C40 117.8(9) .
C35 N2 C40 118.1(9) .
N1 C29 C30 121.1(6) .
N1 C29 H29 119.5 .
C30 C29 H29 119.5 .
C31 C30 C29 122.9(7) .
C31 C30 H30 118.5 .
C29 C30 H30 118.5 .
C30 C31 C32 114.6(6) .
C30 C31 C31 124.5(7) 7_565
C32 C31 C31 120.9(7) 7_565
C31 C32 C33 121.4(7) .
C31 C32 H32 119.3 .
C33 C32 H32 119.3 .
N1 C33 C32 118.6(7) .
N1 C33 H33 120.7 .
C32 C33 H33 120.7 .
N1 C34 H34A 109.5 .
N1 C34 H34B 109.5 .
H34A C34 H34B 109.5 .
N1 C34 H34C 109.5 .
H34A C34 H34C 109.5 .
H34B C34 H34C 109.5 .
N2 C35 C36 119.4(10) .
N2 C35 H35 120.3 .
C36 C35 H35 120.3 .
C37 C36 C35 119.1(9) .
C37 C36 H36 120.4 .
C35 C36 H36 120.4 .
C38 C37 C36 121.8(8) .
C38 C37 C37 116.9(5) 2_655
C36 C37 C37 121.3(5) 2_655
C37 C38 C39 117.7(8) .
C37 C38 H38 121.2 .
C39 C38 H38 121.2 .
N2 C39 C38 117.8(9) .
N2 C39 H39 121.1 .
C38 C39 H39 121.1 .
N2 C40 H40A 109.5 .
N2 C40 H40B 109.5 .
H40A C40 H40B 109.5 .
N2 C40 H40C 109.5 .
H40A C40 H40C 109.5 .
H40B C40 H40C 109.5 .

loop_
_geom_bond_atom_site_label_1
_geom_bond_atom_site_label_2
_geom_bond_distance
_geom_bond_site_symmetry_2
S1 O4' 1.431(8) .
S1 O3' 1.433(7) .
S1 O4 1.435(7) .
S1 O2 1.441(7) .
S1 O2' 1.441(7) .
S1 O3 1.442(6) .
S1 C4 1.760(7) .
S2 O8 1.434(5) .
S2 O7 1.441(4) .
S2 O6 1.445(5) .
S2 C11 1.775(6) .
S3 O12 1.439(7) .
S3 O11 1.441(8) .
S3 O11' 1.444(7) .
S3 O10 1.455(7) .
S3 O10' 1.456(8) .
S3 O12' 1.474(7) .
S3 C18 1.797(5) .
S4 O15' 1.423(7) .
S4 O16 1.426(6) .
S4 O16' 1.434(6) .
S4 O14 1.434(6) .
S4 O14' 1.456(8) .
S4 O15 1.483(6) .
S4 C25 1.766(6) .
O1 C7 1.371(7) .
O1 H1 0.8200 .
O5 C14 1.349(6) .
O5 H5 0.8200 .
O9 C21 1.354(6) .
O9 H9 0.8200 .
O13 C28 1.351(6) .
O13 H13 0.8200 .
C1 C27 1.508(7) .
C1 C2 1.517(8) .
C1 H1A 0.9700 .
C1 H1B 0.9700 .
C2 C7 1.373(7) .
C2 C3 1.405(9) .
C3 C4 1.399(9) .
C3 H3 0.9300 .
C4 C5 1.379(9) .
C5 C6 1.375(8) .
C5 H5A 0.9300 .
C6 C7 1.425(7) .
C6 C8 1.498(8) .
C8 C9 1.511(7) .
C8 H8A 0.9700 .
C8 H8B 0.9700 .
C9 C10 1.372(8) .
C9 C14 1.418(7) .
C10 C11 1.383(8) .
C10 H10 0.9300 .
C11 C12 1.374(9) .
C12 C13 1.415(8) .
C12 H12 0.9300 .
C13 C14 1.377(7) .
C13 C15 1.529(8) .
C15 C16 1.537(7) .
C15 H15A 0.9700 .
C15 H15B 0.9700 .
C16 C17 1.361(7) .
C16 C21 1.408(7) .
C17 C18 1.394(8) .
C17 H17 0.9300 .
C18 C19 1.372(8) .
C19 C20 1.371(8) .
C19 H19 0.9300 .
C20 C21 1.391(7) .
C20 C22 1.510(7) .
C22 C23 1.524(8) .
C22 H22A 0.9700 .
C22 H22B 0.9700 .
C23 C24 1.372(8) .
C23 C28 1.394(7) .
C24 C25 1.429(9) .
C24 H24 0.9300 .
C25 C26 1.375(8) .
C26 C27 1.398(8) .
C26 H26 0.9300 .
C27 C28 1.395(8) .
N1 C29 1.270(8) .
N1 C33 1.345(10) .
N1 C34 1.435(8) .
N2 C39 1.262(12) .
N2 C35 1.325(12) .
N2 C40 1.528(12) .
C29 C30 1.374(9) .
C29 H29 0.9300 .
C30 C31 1.360(8) .
C30 H30 0.9300 .
C31 C32 1.383(9) .
C31 C31 1.425(11) 7_565
C32 C33 1.405(10) .
C32 H32 0.9300 .
C33 H33 0.9300 .
C34 H34A 0.9600 .
C34 H34B 0.9600 .
C34 H34C 0.9600 .
C35 C36 1.410(13) .
C35 H35 0.9300 .
C36 C37 1.348(11) .
C36 H36 0.9300 .
C37 C38 1.307(11) .
C37 C37 1.518(15) 2_655
C38 C39 1.519(13) .
C38 H38 0.9300 .
C39 H39 0.9300 .
C40 H40A 0.9600 .
C40 H40B 0.9600 .
C40 H40C 0.9600 .

loop_
_geom_torsion_atom_site_label_1
_geom_torsion_atom_site_label_2
_geom_torsion_atom_site_label_3
_geom_torsion_atom_site_label_4
_geom_torsion
_geom_torsion_site_symmetry_1
_geom_torsion_site_symmetry_4
C27 C1 C2 C7 101.5(6) . .
C27 C1 C2 C3 -78.1(6) . .
C7 C2 C3 C4 -1.0(8) . .
C1 C2 C3 C4 178.6(5) . .
C2 C3 C4 C5 -0.9(8) . .
C2 C3 C4 S1 179.8(4) . .
O4' S1 C4 C5 -93.6(8) . .
O3' S1 C4 C5 22.6(7) . .
O4 S1 C4 C5 -29.0(8) . .
O2 S1 C4 C5 -146.4(6) . .
O2' S1 C4 C5 145.5(6) . .
O3 S1 C4 C5 93.9(6) . .
O4' S1 C4 C3 85.7(8) . .
O3' S1 C4 C3 -158.1(7) . .
O4 S1 C4 C3 150.3(7) . .
O2 S1 C4 C3 32.9(7) . .
O2' S1 C4 C3 -35.2(7) . .
O3 S1 C4 C3 -86.8(6) . .
C3 C4 C5 C6 1.3(9) . .
S1 C4 C5 C6 -179.4(5) . .
C4 C5 C6 C7 0.2(8) . .
C4 C5 C6 C8 -176.5(5) . .
C3 C2 C7 O1 -178.4(5) . .
C1 C2 C7 O1 2.0(8) . .
C3 C2 C7 C6 2.6(8) . .
C1 C2 C7 C6 -177.0(5) . .
C5 C6 C7 O1 178.8(5) . .
C8 C6 C7 O1 -4.5(8) . .
C5 C6 C7 C2 -2.2(8) . .
C8 C6 C7 C2 174.5(5) . .
C5 C6 C8 C9 75.8(7) . .
C7 C6 C8 C9 -100.8(6) . .
C6 C8 C9 C10 -97.1(6) . .
C6 C8 C9 C14 80.8(6) . .
C14 C9 C10 C11 -0.6(8) . .
C8 C9 C10 C11 177.4(5) . .
C9 C10 C11 C12 0.0(9) . .
C9 C10 C11 S2 178.8(4) . .
O8 S2 C11 C12 -19.1(6) . .
O7 S2 C11 C12 100.5(5) . .
O6 S2 C11 C12 -144.0(5) . .
O8 S2 C11 C10 162.1(5) . .
O7 S2 C11 C10 -78.3(6) . .
O6 S2 C11 C10 37.2(6) . .
C10 C11 C12 C13 -0.8(9) . .
S2 C11 C12 C13 -179.6(4) . .
C11 C12 C13 C14 2.1(8) . .
C11 C12 C13 C15 -176.8(5) . .
C12 C13 C14 O5 -178.5(5) . .
C15 C13 C14 O5 0.4(7) . .
C12 C13 C14 C9 -2.8(8) . .
C15 C13 C14 C9 176.1(5) . .
C10 C9 C14 O5 177.8(5) . .
C8 C9 C14 O5 -0.2(7) . .
C10 C9 C14 C13 2.1(8) . .
C8 C9 C14 C13 -175.9(5) . .
C14 C13 C15 C16 -80.7(6) . .
C12 C13 C15 C16 98.2(6) . .
C13 C15 C16 C17 -77.5(6) . .
C13 C15 C16 C21 100.5(6) . .
C21 C16 C17 C18 -2.6(9) . .
C15 C16 C17 C18 175.4(5) . .
C16 C17 C18 C19 1.6(9) . .
C16 C17 C18 S3 -176.4(5) . .
O12 S3 C18 C19 7.4(9) . .
O11 S3 C18 C19 123.3(7) . .
O11' S3 C18 C19 151.6(6) . .
O10 S3 C18 C19 -113.9(7) . .
O10' S3 C18 C19 -63.9(8) . .
O12' S3 C18 C19 46.6(7) . .
O12 S3 C18 C17 -174.6(8) . .
O11 S3 C18 C17 -58.7(7) . .
O11' S3 C18 C17 -30.3(7) . .
O10 S3 C18 C17 64.1(7) . .
O10' S3 C18 C17 114.2(7) . .
O12' S3 C18 C17 -135.4(6) . .
C17 C18 C19 C20 -0.7(9) . .
S3 C18 C19 C20 177.3(5) . .
C18 C19 C20 C21 0.8(9) . .
C18 C19 C20 C22 179.4(5) . .
C19 C20 C21 O9 178.7(5) . .
C22 C20 C21 O9 0.3(8) . .
C19 C20 C21 C16 -1.9(8) . .
C22 C20 C21 C16 179.7(5) . .
C17 C16 C21 O9 -177.8(5) . .
C15 C16 C21 O9 4.2(8) . .
C17 C16 C21 C20 2.8(8) . .
C15 C16 C21 C20 -175.2(5) . .
C19 C20 C22 C23 78.2(6) . .
C21 C20 C22 C23 -103.3(6) . .
C20 C22 C23 C24 -104.4(6) . .
C20 C22 C23 C28 74.8(7) . .
C28 C23 C24 C25 -0.6(8) . .
C22 C23 C24 C25 178.6(5) . .
C23 C24 C25 C26 -0.9(8) . .
C23 C24 C25 S4 -179.5(4) . .
O15' S4 C25 C26 -133.2(7) . .
O16 S4 C25 C26 70.0(6) . .
O16' S4 C25 C26 95.6(8) . .
O14 S4 C25 C26 -49.1(6) . .
O14' S4 C25 C26 -12.8(8) . .
O15 S4 C25 C26 -171.4(6) . .
O15' S4 C25 C24 45.3(7) . .
O16 S4 C25 C24 -111.4(6) . .
O16' S4 C25 C24 -85.9(7) . .
O14 S4 C25 C24 129.4(5) . .
O14' S4 C25 C24 165.8(8) . .
O15 S4 C25 C24 7.1(6) . .
C24 C25 C26 C27 2.1(8) . .
S4 C25 C26 C27 -179.4(4) . .
C25 C26 C27 C28 -1.7(8) . .
C25 C26 C27 C1 -178.7(5) . .
C2 C1 C27 C28 -74.3(7) . .
C2 C1 C27 C26 102.5(6) . .
C24 C23 C28 O13 -178.3(5) . .
C22 C23 C28 O13 2.5(8) . .
C24 C23 C28 C27 1.1(8) . .
C22 C23 C28 C27 -178.1(5) . .
C26 C27 C28 O13 179.4(5) . .
C1 C27 C28 O13 -3.7(8) . .
C26 C27 C28 C23 0.1(8) . .
C1 C27 C28 C23 177.0(5) . .
C33 N1 C29 C30 -2.0(11) . .
C34 N1 C29 C30 179.7(7) . .
N1 C29 C30 C31 0.2(12) . .
C29 C30 C31 C32 0.6(11) . .
C29 C30 C31 C31 179.7(8) . 7_565
C30 C31 C32 C33 0.4(11) . .
C31 C31 C32 C33 -178.7(8) 7_565 .
C29 N1 C33 C32 2.9(11) . .
C34 N1 C33 C32 -178.7(7) . .
C31 C32 C33 N1 -2.1(12) . .
C39 N2 C35 C36 2.7(15) . .
C40 N2 C35 C36 178.8(8) . .
N2 C35 C36 C37 0.9(14) . .
C35 C36 C37 C38 -1.5(13) . .
C35 C36 C37 C37 177.2(9) . 2_655
C36 C37 C38 C39 -0.9(12) . .
C37 C37 C38 C39 -179.6(8) 2_655 .
C35 N2 C39 C38 -5.0(13) . .
C40 N2 C39 C38 178.8(8) . .
C37 C38 C39 N2 4.2(12) . .
